data_7111469
loop_
_publ_author_name
'Pacchioni, Mirko'
'Cornia, Andrea'
'Fabretti, Antonio C.'
'Zobbi, Laura'
'Bonacchi, Daniele'
'Caneschi, Andrea'
'Chastanet, Guillaume'
'Gatteschi, Dante'
'Sessoli, Roberta'

_publ_section_title
;
 Site-specific ligation of anthracene-1,8-dicarboxylates to an Mn12 core:
 a route to the controlled functionalisation of single-molecule magnets
;
_journal_issue 22
_journal_name_full 'Chemical Communications'
_journal_page_first 2604
_journal_page_last 2605
_journal_paper_doi 10.1039/b411320a
_journal_year 2004
_chemical_formula_moiety 'C156 H112 Mn12 O52 S4,8(C H2 Cl2)'
_chemical_formula_sum 'C164 H128 Cl16 Mn12 O52 S4'
_chemical_formula_weight 4285.38
_chemical_name_systematic
;
?
;
_space_group_IT_number 141
_symmetry_cell_setting tetragonal
_symmetry_Int_Tables_number 141
_symmetry_space_group_name_Hall '-I 4bd 2'
_symmetry_space_group_name_H-M 'I 41/a m d :2'
_atom_sites_solution_hydrogens geom
_atom_sites_solution_primary direct
_atom_sites_solution_secondary difmap
_audit_creation_method SHELXL-97
_cell_angle_alpha 90.0000(18)
_cell_angle_beta 90.0000(17)
_cell_angle_gamma 90.0000(17)
_cell_formula_units_Z 4
_cell_length_a 26.2604(12)
_cell_length_b 26.2604(12)
_cell_length_c 27.4733(13)
_cell_measurement_reflns_used 0
_cell_measurement_temperature 100(2)
_cell_measurement_theta_max 0
_cell_measurement_theta_min 0
_cell_volume 18945.8(15)
_computing_cell_refinement 'Bruker SMART CCD Software'
_computing_data_collection 'Bruker SMART CCD Software'
_computing_data_reduction 'Bruker SMART CCD Software'
_computing_molecular_graphics 'Ortep-3 for Windows (Farrugia, 1997)'
_computing_publication_material 'WinGX publication routines (Farrugia, 1999)'
_computing_structure_refinement 'SHELXL-97 (Sheldrick, 1997)'
_computing_structure_solution 'SHELXS-97 (Sheldrick, 1997)'
_diffrn_ambient_temperature 100(2)
_diffrn_measured_fraction_theta_full 0.998
_diffrn_measured_fraction_theta_max 0.998
_diffrn_measurement_device_type 'Bruker AXS SMART 2000'
_diffrn_measurement_method '\w scan'
_diffrn_radiation_monochromator graphite
_diffrn_radiation_source 'fine-focus sealed tube'
_diffrn_radiation_type MoK\a
_diffrn_radiation_wavelength 0.71073
_diffrn_reflns_av_R_equivalents 0.0752
_diffrn_reflns_av_sigmaI/netI 0.0188
_diffrn_reflns_limit_h_max 29
_diffrn_reflns_limit_h_min -29
_diffrn_reflns_limit_k_max 29
_diffrn_reflns_limit_k_min -29
_diffrn_reflns_limit_l_max 31
_diffrn_reflns_limit_l_min -31
_diffrn_reflns_number 68467
_diffrn_reflns_theta_full 23.67
_diffrn_reflns_theta_max 23.67
_diffrn_reflns_theta_min 1.84
_diffrn_standards_decay_% 0.0
_diffrn_standards_interval_count 0
_diffrn_standards_interval_time 0
_diffrn_standards_number 0
_exptl_absorpt_coefficient_mu 1.116
_exptl_absorpt_correction_T_max 0.457
_exptl_absorpt_correction_T_min 0.278
_exptl_absorpt_correction_type multi-scan
_exptl_absorpt_process_details 'SADABS (Sheldrick, 1996)'
_exptl_crystal_colour black
_exptl_crystal_density_diffrn 1.502
_exptl_crystal_density_meas 1.52(4)
_exptl_crystal_density_method
;
flotation in aqueous NaBr, at room temperature;
the reported value was obtained from the experimental
room-temperature result 1.40(4) g/mL and the unit cell volume
at room temperature, 20569(6) Ang.3'
;
_exptl_crystal_description prism
_exptl_crystal_F_000 8656
_exptl_crystal_size_max 1.30
_exptl_crystal_size_mid 0.80
_exptl_crystal_size_min 0.70
_refine_diff_density_max 1.180
_refine_diff_density_min -0.774
_refine_diff_density_rms 0.150
_refine_ls_extinction_method none
_refine_ls_goodness_of_fit_ref 1.172
_refine_ls_hydrogen_treatment constr
_refine_ls_matrix_type full
_refine_ls_number_parameters 351
_refine_ls_number_reflns 3758
_refine_ls_number_restraints 72
_refine_ls_restrained_S_all 1.170
_refine_ls_R_factor_all 0.1340
_refine_ls_R_factor_gt 0.1136
_refine_ls_shift/su_max 0.002
_refine_ls_shift/su_mean 0.000
_refine_ls_structure_factor_coef Fsqd
_refine_ls_weighting_details 'calc w=1/[\s^2^(Fo^2^)+(0.1792P)^2^+197.7636P] where P=(Fo^2^+2Fc^2^)/3'
_refine_ls_weighting_scheme calc
_refine_ls_wR_factor_gt 0.3157
_refine_ls_wR_factor_ref 0.3464
_reflns_number_gt 3047
_reflns_number_total 3758
_reflns_threshold_expression >2sigma(I)
_cod_data_source_file b411320asup1.cif
_cod_data_source_block mn12adc
_cod_original_sg_symbol_H-M 'I 41/amd'
_cod_database_code 7111469

loop_
_symmetry_equiv_pos_as_xyz
'x, y, z'
'-x, -y+1/2, z'
'x, -y, -z'
'-x, y+1/2, -z'
'-y+1/4, -x+1/4, -z+3/4'
'y+1/4, x+3/4, -z+1/4'
'y+1/4, -x+1/4, z+3/4'
'-y+1/4, x+3/4, z+1/4'
'x+1/2, y+1/2, z+1/2'
'-x+1/2, -y+1, z+1/2'
'x+1/2, -y+1/2, -z+1/2'
'-x+1/2, y+1, -z+1/2'
'-y+3/4, -x+3/4, -z+5/4'
'y+3/4, x+5/4, -z+3/4'
'y+3/4, -x+3/4, z+5/4'
'-y+3/4, x+5/4, z+3/4'
'-x, -y, -z'
'x, y-1/2, -z'
'-x, y, z'
'x, -y-1/2, z'
'y-1/4, x-1/4, z-3/4'
'-y-1/4, -x-3/4, z-1/4'
'-y-1/4, x-1/4, -z-3/4'
'y-1/4, -x-3/4, -z-1/4'
'-x+1/2, -y+1/2, -z+1/2'
'x+1/2, y, -z+1/2'
'-x+1/2, y+1/2, z+1/2'
'x+1/2, -y, z+1/2'
'y+1/4, x+1/4, z-1/4'
'-y+1/4, -x-1/4, z+1/4'
'-y+1/4, x+1/4, -z-1/4'
'y+1/4, -x-1/4, -z+1/4'

loop_
_atom_site_label
_atom_site_type_symbol
_atom_site_fract_x
_atom_site_fract_y
_atom_site_fract_z
_atom_site_U_iso_or_equiv
_atom_site_adp_type
_atom_site_occupancy
_atom_site_symmetry_multiplicity
_atom_site_calc_flag
_atom_site_refinement_flags
Mn1 Mn 0.5000 0.08911(6) 0.08523(7) 0.0487(6) Uani 1 2 d S
Mn2 Mn 0.5000 0.19451(6) 0.08967(6) 0.0430(6) Uani 1 2 d S
Mn3 Mn 0.38867(5) 0.13867(5) 0.1250 0.0774(9) Uani 1 2 d S
O1 O 0.5000 0.0679(3) 0.1622(3) 0.057(2) Uani 1 2 d S
O2 O 0.6398(3) 0.2500 0.2433(3) 0.060(2) Uani 1 2 d S
O3 O 0.5561(3) 0.2500 0.2298(3) 0.055(2) Uani 1 2 d S
O4 O 0.5000 0.2028(2) 0.1583(2) 0.0381(16) Uani 1 2 d S
O5 O 0.4487(2) 0.0376(2) 0.0728(2) 0.0553(15) Uani 1 1 d .
O6 O 0.45219(17) 0.14219(18) 0.0936(2) 0.0440(13) Uani 1 1 d .
O7 O 0.3739(6) 0.0797(6) 0.0809(6) 0.057(4) Uani 0.50 1 d P
O8 O 0.6197(6) 0.0662(6) 0.1084(6) 0.061(4) Uani 0.50 1 d P
O9 O 0.5691(5) 0.1037(5) 0.1933(5) 0.058(3) Uani 0.50 1 d P
O10 O 0.4038(6) 0.0925(5) 0.1788(6) 0.069(4) Uani 0.50 1 d P
C1 C 0.4020(4) 0.0370(4) 0.0778(4) 0.069(3) Uani 1 1 d .
C2 C 0.3742(4) -0.0096(4) 0.0645(5) 0.080(3) Uani 1 1 d .
C3 C 0.3991(4) -0.0506(3) 0.0448(4) 0.070(3) Uani 1 1 d .
H3 H 0.4350 -0.0495 0.0401 0.083 Uiso 1 1 calc R
C4 C 0.3717(4) -0.0935(4) 0.0317(5) 0.088(3) Uani 1 1 d .
H4 H 0.3887 -0.1214 0.0169 0.105 Uiso 1 1 calc R
C5 C 0.3214(5) -0.0960(5) 0.0396(7) 0.127(6) Uani 1 1 d .
H5 H 0.3037 -0.1268 0.0331 0.152 Uiso 1 1 calc R
C6 C 0.2944(5) -0.0539(6) 0.0575(8) 0.158(9) Uani 1 1 d .
H6 H 0.2584 -0.0548 0.0608 0.189 Uiso 1 1 calc R
C7 C 0.3217(5) -0.0112(5) 0.0701(7) 0.132(6) Uani 1 1 d .
H7 H 0.3044 0.0176 0.0828 0.158 Uiso 1 1 calc R
C8 C 0.5941(5) 0.2500 0.2575(5) 0.059(3) Uani 1 2 d S
C9 C 0.5279(7) 0.0825(7) 0.1986(6) 0.066(5) Uani 0.50 1 d PD
C10 C 0.5041(8) 0.0717(6) 0.2477(6) 0.081(6) Uani 0.50 1 d PD
C11 C 0.4834(7) 0.0278(7) 0.2575(9) 0.100(11) Uani 0.50 1 d PD
H11 H 0.4770 0.0043 0.2320 0.120 Uiso 0.50 1 calc PR
C12 C 0.4703(8) 0.0150(11) 0.3062(10) 0.120(11) Uani 0.50 1 d PD
H12 H 0.4553 -0.0174 0.3120 0.144 Uiso 0.50 1 calc PR
C13 C 0.4781(6) 0.0462(9) 0.3450(9) 0.114(11) Uani 0.50 1 d PD
H13 H 0.4689 0.0363 0.3770 0.136 Uiso 0.50 1 calc PR
C14 C 0.5000 0.0932(7) 0.3357(7) 0.095(5) Uani 1 2 d SD
C15 C 0.5144(5) 0.1084(7) 0.2867(7) 0.076(6) Uani 0.50 1 d PD
C16 C 0.5166(9) 0.1242(7) 0.3738(11) 0.14(2) Uani 0.50 1 d PD
C17 C 0.5412(12) 0.1709(11) 0.3673(9) 0.122(10) Uani 0.50 1 d PD
C18 C 0.5509(9) 0.1871(9) 0.3176(8) 0.093(7) Uani 0.50 1 d PD
C19 C 0.5361(8) 0.1554(6) 0.2807(10) 0.089(7) Uani 0.50 1 d PD
H19 H 0.5413 0.1668 0.2483 0.107 Uiso 0.50 1 calc PR
C20 C 0.5572(16) 0.2058(12) 0.4019(14) 0.206(15) Uani 0.50 1 d PDU
H20 H 0.5487 0.1978 0.4346 0.247 Uiso 0.50 1 calc PR
C21 C 0.5834(14) 0.2500 0.3954(9) 0.182(11) Uani 1 2 d SDU
H21 H 0.5937 0.2715 0.4214 0.219 Uiso 0.50 1 calc PR
C22 C 0.5937(12) 0.2606(8) 0.3457(9) 0.165(13) Uani 0.50 1 d PDU
H22 H 0.6109 0.2917 0.3390 0.198 Uiso 0.50 1 calc PR
C23 C 0.5822(9) 0.2325(8) 0.3083(8) 0.095(9) Uani 0.50 1 d PD
C24 C 0.5000 0.1069(7) 0.4252(10) 0.171(11) Uiso 1 2 d SD
C25 C 0.5375(9) 0.0815(14) 0.4518(13) 0.35(3) Uiso 0.50 1 d PDU
H25 H 0.5706 0.0762 0.4386 0.416 Uiso 0.50 1 calc PR
C26 C 0.5251(13) 0.0642(14) 0.4981(13) 0.31(2) Uiso 0.50 1 d PDU
H26 H 0.5504 0.0468 0.5165 0.366 Uiso 0.50 1 calc PR
C27 C 0.4770(13) 0.0713(10) 0.5185(12) 0.30(2) Uiso 0.50 1 d PDU
C28 C 0.4398(12) 0.0966(16) 0.4918(12) 0.31(3) Uiso 0.50 1 d PDU
H28 H 0.4068 0.1018 0.5051 0.375 Uiso 0.50 1 calc PR
C29 C 0.4517(7) 0.1142(15) 0.4453(12) 0.29(3) Uiso 0.50 1 d PDU
H29 H 0.4265 0.1315 0.4270 0.350 Uiso 0.50 1 calc PR
C30 C 0.4668(16) 0.0520(14) 0.5692(13) 0.32(3) Uiso 0.50 1 d PGDU
H30A H 0.4829 0.0757 0.5927 0.482 Uiso 0.50 1 calc PR
H30B H 0.4836 0.0185 0.5729 0.482 Uiso 0.50 1 calc PR
S1 S 0.4006(17) 0.0451(19) 0.5854(17) 0.71(4) Uiso 0.50 1 d PGD
C31 C 0.396(2) 0.089(2) 0.634(2) 0.71(4) Uiso 0.50 1 d PG
C32 C 0.344(2) 0.091(3) 0.657(3) 0.71(4) Uiso 0.50 1 d PG
H32A H 0.3216 0.0673 0.6400 1.072 Uiso 0.50 1 calc PR
H32B H 0.3307 0.1259 0.6535 1.072 Uiso 0.50 1 calc PR
H32C H 0.3465 0.0822 0.6912 1.072 Uiso 0.50 1 calc PR
O11 O 0.432(3) 0.114(3) 0.648(3) 0.71(4) Uiso 0.50 1 d PG
Cl1 Cl 0.2007(6) 0.3378(10) 0.0622(6) 0.437(12) Uani 1 1 d .
Cl2 Cl 0.1806(11) 0.4500(11) 0.0466(8) 0.59(2) Uani 1 1 d .
C33A C 0.223(2) 0.405(2) 0.058(2) 0.20(2) Uiso 0.50 1 d P
H33A H 0.2395 0.4134 0.0895 0.297 Uiso 0.50 1 calc PR
H33B H 0.2492 0.4066 0.0327 0.297 Uiso 0.50 1 calc PR
C33B C 0.1626(17) 0.3897(16) 0.0780(15) 0.151(13) Uiso 0.50 1 d P
H33C H 0.1648 0.3950 0.1136 0.227 Uiso 0.50 1 calc PR
H33D H 0.1267 0.3816 0.0701 0.227 Uiso 0.50 1 calc PR

loop_
_atom_site_aniso_label
_atom_site_aniso_U_11
_atom_site_aniso_U_22
_atom_site_aniso_U_33
_atom_site_aniso_U_23
_atom_site_aniso_U_13
_atom_site_aniso_U_12
Mn1 0.0334(9) 0.0354(9) 0.0773(13) -0.0091(8) 0.000 0.000
Mn2 0.0292(9) 0.0328(9) 0.0670(12) -0.0047(7) 0.000 0.000
Mn3 0.0458(8) 0.0458(8) 0.141(2) -0.0361(9) 0.0361(9) -0.0172(8)
O1 0.048(4) 0.038(4) 0.085(6) -0.004(4) 0.000 0.000
O2 0.056(5) 0.042(4) 0.083(6) 0.000 -0.022(4) 0.000
O3 0.051(5) 0.039(4) 0.075(5) 0.000 0.002(4) 0.000
O4 0.031(3) 0.023(3) 0.060(4) -0.001(3) 0.000 0.000
O5 0.044(3) 0.040(3) 0.082(4) -0.015(3) 0.001(3) -0.005(2)
O6 0.025(2) 0.037(3) 0.070(3) -0.004(2) 0.003(2) -0.0032(19)
O7 0.049(7) 0.055(9) 0.067(9) -0.021(7) 0.021(7) -0.010(6)
O8 0.050(8) 0.048(8) 0.086(11) -0.014(8) -0.026(8) 0.020(6)
O9 0.039(8) 0.063(8) 0.072(8) 0.001(6) -0.005(6) -0.008(7)
O10 0.056(9) 0.054(8) 0.098(11) 0.014(7) 0.013(8) 0.018(7)
C1 0.052(5) 0.060(6) 0.096(7) -0.031(5) 0.021(5) -0.015(5)
C2 0.048(5) 0.059(6) 0.134(9) -0.035(6) 0.016(6) -0.014(4)
C3 0.062(6) 0.050(5) 0.097(7) -0.021(5) -0.008(5) -0.008(4)
C4 0.079(7) 0.050(5) 0.134(10) -0.037(6) -0.006(7) -0.010(5)
C5 0.090(9) 0.079(8) 0.212(17) -0.051(10) 0.021(10) -0.047(7)
C6 0.070(8) 0.115(11) 0.29(2) -0.104(14) 0.047(11) -0.048(8)
C7 0.073(8) 0.093(9) 0.229(17) -0.092(11) 0.041(9) -0.033(7)
C8 0.053(8) 0.047(6) 0.076(8) 0.000 -0.008(6) 0.000
C9 0.056(11) 0.042(9) 0.098(15) 0.006(9) -0.018(10) -0.009(9)
C10 0.096(15) 0.056(9) 0.092(11) 0.015(8) -0.03(3) -0.01(2)
C11 0.13(3) 0.066(12) 0.101(15) 0.022(11) -0.007(14) -0.028(13)
C12 0.087(17) 0.093(19) 0.18(3) 0.06(2) -0.015(18) 0.007(14)
C13 0.15(3) 0.112(19) 0.080(15) 0.016(14) -0.011(14) -0.055(18)
C14 0.090(12) 0.100(13) 0.097(13) -0.007(11) 0.000 0.000
C15 0.050(15) 0.069(11) 0.107(14) 0.013(11) 0.001(9) -0.005(8)
C16 0.19(6) 0.12(2) 0.12(2) 0.045(18) 0.01(2) 0.00(2)
C17 0.15(3) 0.10(2) 0.11(2) -0.006(18) 0.028(19) -0.02(2)
C18 0.091(17) 0.093(18) 0.095(17) -0.002(14) -0.038(14) 0.004(13)
C19 0.072(14) 0.073(14) 0.123(19) 0.004(13) 0.011(13) -0.005(11)
C20 0.33(4) 0.14(2) 0.15(2) -0.02(2) 0.06(3) 0.01(2)
C21 0.34(3) 0.076(13) 0.131(16) 0.000 0.068(19) 0.000
C22 0.34(4) 0.05(2) 0.106(16) 0.006(12) 0.04(2) -0.041(18)
C23 0.113(18) 0.10(2) 0.074(13) -0.009(11) 0.004(12) 0.019(14)
Cl1 0.327(16) 0.64(3) 0.342(17) -0.202(19) -0.062(13) 0.20(2)
Cl2 0.63(4) 0.63(4) 0.50(3) 0.28(3) -0.10(3) -0.27(3)

loop_
_atom_type_symbol
_atom_type_description
_atom_type_scat_dispersion_real
_atom_type_scat_dispersion_imag
_atom_type_scat_source
C C 0.0033 0.0016 'International Tables Vol C Tables 4.2.6.8 and 6.1.1.4'
H H 0.0000 0.0000 'International Tables Vol C Tables 4.2.6.8 and 6.1.1.4'
O O 0.0106 0.0060 'International Tables Vol C Tables 4.2.6.8 and 6.1.1.4'
S S 0.1246 0.1234 'International Tables Vol C Tables 4.2.6.8 and 6.1.1.4'
Mn Mn 0.3368 0.7283 'International Tables Vol C Tables 4.2.6.8 and 6.1.1.4'
Cl Cl 0.1484 0.1585 'International Tables Vol C Tables 4.2.6.8 and 6.1.1.4'

loop_
_geom_angle_atom_site_label_1
_geom_angle_atom_site_label_2
_geom_angle_atom_site_label_3
_geom_angle
_geom_angle_site_symmetry_1
_geom_angle_site_symmetry_3
O6 Mn1 O6 83.3(3) 19_655 .
O6 Mn1 O5 175.8(3) 19_655 .
O6 Mn1 O5 94.3(2) . .
O6 Mn1 O5 94.3(2) 19_655 19_655
O6 Mn1 O5 175.8(3) . 19_655
O5 Mn1 O5 87.9(3) . 19_655
O6 Mn1 O1 94.0(2) 19_655 .
O6 Mn1 O1 94.0(2) . .
O5 Mn1 O1 89.6(2) . .
O5 Mn1 O1 89.6(2) 19_655 .
O6 Mn1 O2 86.3(2) 19_655 13_554
O6 Mn1 O2 86.3(2) . 13_554
O5 Mn1 O2 90.1(2) . 13_554
O5 Mn1 O2 90.1(2) 19_655 13_554
O1 Mn1 O2 179.6(3) . 13_554
O6 Mn2 O6 84.7(3) . 19_655
O6 Mn2 O4 91.5(2) . .
O6 Mn2 O4 91.5(2) 19_655 .
O6 Mn2 O3 93.0(2) . 13_554
O6 Mn2 O3 93.0(2) 19_655 13_554
O4 Mn2 O3 173.9(3) . 13_554
O6 Mn2 O4 174.6(3) . 13_554
O6 Mn2 O4 97.1(2) 19_655 13_554
O4 Mn2 O4 83.3(3) . 13_554
O3 Mn2 O4 92.0(3) 13_554 13_554
O6 Mn2 O4 97.1(2) . 6_545
O6 Mn2 O4 174.6(3) 19_655 6_545
O4 Mn2 O4 83.3(3) . 6_545
O3 Mn2 O4 92.0(3) 13_554 6_545
O4 Mn2 O4 80.7(3) 13_554 6_545
Mn1 Mn2 Mn2 122.98(7) . 13_554
Mn1 Mn2 Mn2 122.98(7) . 6_545
Mn2 Mn2 Mn2 61.96(7) 13_554 6_545
Mn1 Mn2 Mn2 177.48(5) . 2_655
Mn2 Mn2 Mn2 59.02(3) 13_554 2_655
Mn2 Mn2 Mn2 59.02(3) 6_545 2_655
O6 Mn3 O6 97.1(3) . 6_545
O6 Mn3 O10 101.4(5) . .
O6 Mn3 O10 101.1(5) 6_545 .
O6 Mn3 O10 101.1(5) . 6_545
O6 Mn3 O10 101.4(5) 6_545 6_545
O10 Mn3 O10 145.7(11) . 6_545
O6 Mn3 O8 165.7(5) . 32_565
O6 Mn3 O8 92.3(4) 6_545 32_565
O10 Mn3 O8 87.3(7) . 32_565
O10 Mn3 O8 66.3(7) 6_545 32_565
O6 Mn3 O8 92.3(4) . 19_655
O6 Mn3 O8 165.7(5) 6_545 19_655
O10 Mn3 O8 66.3(7) . 19_655
O10 Mn3 O8 87.3(7) 6_545 19_655
O8 Mn3 O8 80.7(8) 32_565 19_655
O6 Mn3 O7 86.1(4) . .
O6 Mn3 O7 166.5(5) 6_545 .
O10 Mn3 O7 91.1(7) . .
O10 Mn3 O7 65.1(7) 6_545 .
O8 Mn3 O7 82.3(5) 32_565 .
O8 Mn3 O7 24.8(5) 19_655 .
O6 Mn3 O7 166.5(5) . 6_545
O6 Mn3 O7 86.1(4) 6_545 6_545
O10 Mn3 O7 65.1(7) . 6_545
O10 Mn3 O7 91.1(7) 6_545 6_545
O8 Mn3 O7 24.8(5) 32_565 6_545
O8 Mn3 O7 82.3(5) 19_655 6_545
O7 Mn3 O7 93.8(8) . 6_545
O6 Mn3 O9 88.1(4) . 19_655
O6 Mn3 O9 87.6(4) 6_545 19_655
O10 Mn3 O9 20.4(5) . 19_655
O10 Mn3 O9 166.1(8) 6_545 19_655
O8 Mn3 O9 103.1(6) 32_565 19_655
O8 Mn3 O9 82.0(7) 19_655 19_655
O7 Mn3 O9 105.7(6) . 19_655
O7 Mn3 O9 78.9(6) 6_545 19_655
O6 Mn3 O9 87.6(4) . 32_565
O6 Mn3 O9 88.1(4) 6_545 32_565
O10 Mn3 O9 166.1(8) . 32_565
O10 Mn3 O9 20.4(5) 6_545 32_565
O8 Mn3 O9 82.0(7) 32_565 32_565
O8 Mn3 O9 103.1(6) 19_655 32_565
O7 Mn3 O9 78.9(6) . 32_565
O7 Mn3 O9 105.7(6) 6_545 32_565
O9 Mn3 O9 173.5(7) 19_655 32_565
C9 O1 Mn1 132.1(8) . .
C8 O2 Mn1 122.3(8) . 13_554
C8 O3 Mn2 127.7(8) . 13_554
Mn2 O4 Mn2 95.9(3) . 6_545
Mn2 O4 Mn2 95.9(3) . 13_554
Mn2 O4 Mn2 99.2(3) 6_545 13_554
C1 O5 Mn1 132.7(6) . .
Mn2 O6 Mn3 131.3(3) . .
Mn2 O6 Mn1 95.1(2) . .
Mn3 O6 Mn1 127.5(3) . .
C1 O7 Mn3 125.1(11) . .
C1 O8 Mn3 133.3(10) 19_655 19_655
C9 O9 Mn3 133.2(12) . 19_655
C9 O10 Mn3 119.8(9) 19_655 .
O5 C1 O8 120.7(10) . 19_655
O5 C1 O7 122.8(10) . .
O5 C1 C2 118.3(8) . .
O7 C1 C2 116.0(10) . .
C3 C2 C7 119.7(9) . .
C3 C2 C1 121.0(8) . .
C7 C2 C1 119.3(9) . .
C2 C3 C4 119.5(10) . .
C5 C4 C3 120.7(10) . .
C4 C5 C6 121.0(10) . .
C7 C6 C5 117.9(12) . .
C6 C7 C2 120.9(12) . .
O3 C8 O2 124.8(12) . .
O3 C8 C23 113.3(13) . .
O2 C8 C23 119.0(13) . .
O9 C9 O1 122.7(15) . .
O9 C9 C10 123.8(17) . .
O1 C9 C10 113.5(14) . .
C11 C10 C15 120.3(18) . .
C11 C10 C9 121.5(17) . .
C15 C10 C9 117.0(16) . .
C10 C11 C12 120(2) . .
C13 C12 C11 124(3) . .
C12 C13 C14 117(2) . .
C13 C14 C16 121(2) . .
C13 C14 C15 121.5(19) . .
C16 C14 C15 116.9(17) . .
C19 C15 C14 117.9(18) . .
C19 C15 C10 125.4(19) . .
C14 C15 C10 116.7(16) . .
C17 C16 C14 124(3) . .
C17 C16 C24 120.3(17) . .
C14 C16 C24 115.1(15) . .
C20 C17 C16 129(3) . .
C20 C17 C18 113(3) . .
C16 C17 C18 117(2) . .
C19 C18 C17 118(2) . .
C19 C18 C23 122(2) . .
C17 C18 C23 120(2) . .
C15 C19 C18 125(3) . .
C21 C20 C17 129(4) . .
C20 C21 C22 113(3) . .
C23 C22 C21 127(2) . .
C22 C23 C18 117(2) . .
C22 C23 C8 121(2) . .
C18 C23 C8 121.8(18) . .
C25 C24 C29 120(2) . .
C25 C24 C16 114.7(15) . .
C29 C24 C16 125.3(17) . .
C26 C25 C24 118(2) . .
C25 C26 C27 122(2) . .
C28 C27 C26 119(2) . .
C28 C27 C30 121.5(14) . .
C26 C27 C30 119.2(14) . .
C27 C28 C29 119(2) . .
C28 C29 C24 121(2) . .
C27 C30 S1 115.7(13) . .
C31 S1 C30 100.7 . .
O11 C31 C32 124.0 . .
O11 C31 S1 122.4 . .
C32 C31 S1 113.6 . .
C33B Cl1 C33A 57(2) . .
C33A Cl2 C33B 58(2) . .
Cl2 C33A Cl1 119(4) . .
Cl1 C33B Cl2 114(3) . .

loop_
_geom_bond_atom_site_label_1
_geom_bond_atom_site_label_2
_geom_bond_distance
_geom_bond_site_symmetry_2
Mn1 O6 1.890(5) 19_655
Mn1 O6 1.890(5) .
Mn1 O5 1.939(5) .
Mn1 O5 1.939(5) 19_655
Mn1 O1 2.188(9) .
Mn1 O2 2.228(9) 13_554
Mn1 Mn2 2.770(2) .
Mn2 O6 1.864(5) .
Mn2 O6 1.864(5) 19_655
Mn2 O4 1.898(7) .
Mn2 O3 1.909(9) 13_554
Mn2 O4 1.914(4) 13_554
Mn2 O4 1.914(4) 6_545
Mn2 Mn2 2.831(3) 13_554
Mn2 Mn2 2.831(3) 6_545
Mn2 Mn2 2.915(3) 2_655
Mn3 O6 1.880(5) .
Mn3 O6 1.880(5) 6_545
Mn3 O10 1.953(15) .
Mn3 O10 1.953(15) 6_545
Mn3 O8 1.970(14) 32_565
Mn3 O8 1.970(14) 19_655
Mn3 O7 2.004(14) .
Mn3 O7 2.004(14) 6_545
Mn3 O9 2.364(14) 19_655
Mn3 O9 2.364(14) 32_565
O1 C9 1.296(19) 19_655
O1 C9 1.296(19) .
O2 C8 1.261(15) .
O2 Mn1 2.228(9) 13_554
O3 C8 1.256(14) .
O3 Mn2 1.909(9) 13_554
O4 Mn2 1.914(4) 6_545
O4 Mn2 1.914(4) 13_554
O5 C1 1.236(10) .
O7 O8 0.853(16) 19_655
O7 C1 1.346(18) .
O8 O7 0.853(16) 19_655
O8 C1 1.271(17) 19_655
O8 Mn3 1.970(14) 19_655
O9 O10 0.865(16) 19_655
O9 C9 1.23(2) .
O9 Mn3 2.364(14) 19_655
O10 O9 0.865(16) 19_655
O10 C9 1.89(2) 19_655
C1 O8 1.271(17) 19_655
C1 C2 1.471(13) .
C2 C3 1.370(13) .
C2 C7 1.388(16) .
C3 C4 1.386(13) .
C4 C5 1.341(17) .
C5 C6 1.402(19) .
C6 C7 1.375(16) .
C8 C23 1.50(3) .
C9 C10 1.512(10) .
C10 C11 1.30(2) .
C10 C15 1.47(2) .
C11 C12 1.42(3) .
C12 C13 1.36(3) .
C13 C14 1.38(3) .
C14 C16 1.40(2) .
C14 C15 1.45(2) .
C15 C19 1.369(19) .
C16 C17 1.40(2) .
C16 C24 1.55(4) .
C17 C20 1.38(3) .
C17 C18 1.45(2) .
C18 C19 1.370(19) .
C18 C23 1.47(2) .
C20 C21 1.36(3) .
C21 C22 1.42(3) .
C22 C23 1.30(2) .
C24 C25 1.396(10) .
C24 C29 1.396(10) .
C25 C26 1.390(10) .
C26 C27 1.395(10) .
C27 C28 1.390(10) .
C27 C30 1.508(10) .
C28 C29 1.393(10) .
C30 S1 1.8053 .
S1 C31 1.7719 .
C31 O11 1.2079 .
C31 C32 1.4944 .
Cl1 C33B 1.75(4) .
Cl1 C33A 1.86(6) .
Cl2 C33A 1.65(6) .
Cl2 C33B 1.86(4) .
